data_1566569
loop_
_publ_author_name
'Saab, Marina'
'Nahra, Fady'
'Van Hecke, Kristof'

_publ_section_title
;
 Charge-Transfer Adducts of Chalcogenourea Derivatives of N-Heterocyclic
 Carbenes with Iodine Monochloride
;
_journal_issue 1
_journal_name_full Molbank
_journal_page_first M1344
_journal_paper_doi 10.3390/M1344
_journal_volume 2022
_journal_year 2022
_chemical_formula_moiety 'C27 H36 Cl I N2 S, 1[CHCl3]'
_chemical_formula_sum 'C28 H37 Cl4 I N2 S'
_chemical_formula_weight 702.35
_space_group_crystal_system monoclinic
_space_group_IT_number 14
_space_group_name_Hall '-P 2yn'
_space_group_name_H-M_alt 'P 1 21/n 1'
_atom_sites_solution_hydrogens geom
_atom_sites_solution_primary direct
_audit_creation_date 2022-01-06
_audit_creation_method
;
Olex2 1.5
(compiled 2021.12.09 svn.r5202d8cf for OlexSys, GUI svn.r6439)
;
_cell_angle_alpha 90
_cell_angle_beta 102.093(4)
_cell_angle_gamma 90
_cell_formula_units_Z 4
_cell_length_a 10.5912(5)
_cell_length_b 18.7089(6)
_cell_length_c 16.0710(6)
_cell_measurement_reflns_used 3050
_cell_measurement_temperature 100(2)
_cell_measurement_theta_max 70.8530
_cell_measurement_theta_min 3.6480
_cell_volume 3113.8(2)
_computing_cell_refinement 'CrysAlisPro 1.171.40.67a (Rigaku OD, 2019)'
_computing_data_collection 'CrysAlisPro 1.171.40.67a (Rigaku OD, 2019)'
_computing_data_reduction 'CrysAlisPro 1.171.40.67a (Rigaku OD, 2019)'
_computing_molecular_graphics 'Olex2 1.5 (Dolomanov et al., 2009)'
_computing_publication_material 'Olex2 1.5 (Dolomanov et al., 2009)'
_computing_structure_refinement 'SHELXL 2018/3 (Sheldrick, 2015)'
_computing_structure_solution 'ShelXT (Sheldrick, 2015)'
_diffrn_ambient_temperature 100(2)
_diffrn_detector_area_resol_mean 10.4839
_diffrn_detector_type Atlas
_diffrn_measured_fraction_theta_full 1.000
_diffrn_measured_fraction_theta_max 0.983
_diffrn_measurement_details
;
List of Runs (angles in degrees, time in seconds):

  # Type    Start    End  Width  t~exp~   \w     \q     \k     \f   Frames
--------------------------------------------------------------------------
  1  \w    -66.00  32.00   1.00    4.00    --  -41.80  38.00  90.00   98
  2  \w    -66.00  32.00   1.00    4.00    --  -41.80  38.00-150.00   98
  3  \w     27.00  98.00   1.00    4.00    --   41.80-125.00-180.00   71
  4  \w    103.00 178.00   1.00   15.00    --  106.01  77.00-180.00   75
  5  \w     97.00 178.00   1.00   15.00    --  106.01 125.00   0.00   81
  6  \w    103.00 178.00   1.00   15.00    --  106.01  77.00-120.00   75
  7  \w     34.00 135.00   1.00   15.00    --  106.01 -61.00 -90.00  101
  8  \w     34.00 135.00   1.00   15.00    --  106.01 -61.00  60.00  101
  9  \w    103.00 178.00   1.00   15.00    --  106.01  77.00 -30.00   75
 10  \w     23.00 107.00   1.00   15.00    --  106.01 -94.00 -90.00   84
 11  \w   -114.00 -14.00   1.00    4.00    --  -41.80 -57.00  90.00  100
 12  \w   -114.00 -14.00   1.00    4.00    --  -41.80 -57.00-180.00  100
 13  \w   -114.00 -14.00   1.00    4.00    --  -41.80 -57.00 -60.00  100
 14  \w     78.00 178.00   1.00   15.00    --  106.01  30.00 120.00  100
;
_diffrn_measurement_device 'four-circle diffractometer'
_diffrn_measurement_device_type 'SuperNova, Dual, Cu at home/near, Atlas'
_diffrn_measurement_method '\w scans'
_diffrn_radiation_type CuK\a
_diffrn_radiation_wavelength 1.54184
_diffrn_reflns_av_R_equivalents 0.1084
_diffrn_reflns_av_unetI/netI 0.1021
_diffrn_reflns_Laue_measured_fraction_full 1.000
_diffrn_reflns_Laue_measured_fraction_max 0.983
_diffrn_reflns_limit_h_max 12
_diffrn_reflns_limit_h_min -10
_diffrn_reflns_limit_k_max 23
_diffrn_reflns_limit_k_min -22
_diffrn_reflns_limit_l_max 19
_diffrn_reflns_limit_l_min -19
_diffrn_reflns_number 23270
_diffrn_reflns_point_group_measured_fraction_full 1.000
_diffrn_reflns_point_group_measured_fraction_max 0.983
_diffrn_reflns_theta_full 67.684
_diffrn_reflns_theta_max 73.972
_diffrn_reflns_theta_min 3.673
_exptl_absorpt_coefficient_mu 12.013
_exptl_absorpt_correction_T_max 0.995
_exptl_absorpt_correction_T_min 0.886
_exptl_absorpt_correction_type gaussian
_exptl_absorpt_process_details
;
CrysAlisPro 1.171.40.67a (Rigaku Oxford Diffraction, 2019)
Numerical absorption correction based on gaussian integration over
			a multifaceted crystal model
Empirical absorption correction using spherical harmonics,
 implemented in SCALE3 ABSPACK scaling algorithm.
;
_exptl_crystal_colour orange
_exptl_crystal_colour_primary orange
_exptl_crystal_density_diffrn 1.498
_exptl_crystal_description irregular
_exptl_crystal_F_000 1424
_exptl_crystal_size_max 0.099
_exptl_crystal_size_mid 0.068
_exptl_crystal_size_min 0.049
_refine_diff_density_max 1.315
_refine_diff_density_min -0.872
_refine_diff_density_rms 0.132
_refine_ls_extinction_method none
_refine_ls_goodness_of_fit_ref 1.015
_refine_ls_hydrogen_treatment constr
_refine_ls_matrix_type full
_refine_ls_number_parameters 297
_refine_ls_number_reflns 6214
_refine_ls_number_restraints 0
_refine_ls_restrained_S_all 1.015
_refine_ls_R_factor_all 0.1000
_refine_ls_R_factor_gt 0.0628
_refine_ls_shift/su_max 0.001
_refine_ls_shift/su_mean 0.000
_refine_ls_structure_factor_coef Fsqd
_refine_ls_weighting_details 'w=1/[\s^2^(Fo^2^)+(0.0771P)^2^] where P=(Fo^2^+2Fc^2^)/3'
_refine_ls_weighting_scheme calc
_refine_ls_wR_factor_gt 0.1552
_refine_ls_wR_factor_ref 0.1758
_reflns_Friedel_coverage 0.000
_reflns_number_gt 4021
_reflns_number_total 6214
_reflns_threshold_expression 'I > 2\s(I)'
_cod_data_source_file s9.cif
_cod_data_source_block ms404
_cod_database_code 1566569
_shelx_shelxl_version_number 2018/3
_shelx_space_group_comment
;
The symmetry employed for this shelxl refinement is uniquely defined
by the following loop, which should always be used as a source of
symmetry information in preference to the above space-group names.
They are only intended as comments.
;
_olex2_refinement_description
;
1. Fixed Uiso
 At 1.2 times of:
  All C(H) groups
 At 1.5 times of:
  All C(H,H,H) groups
2.a Ternary CH refined with riding coordinates:
 C13(H13), C10(H10), C22(H22), C25(H25)
2.b Aromatic/amide H refined with riding coordinates:
 C20(H20), C19(H19), C2(H2), C7(H7), C18(H18), C6(H6), C3(H3), C8(H8)
2.c Idealised Me refined as rotating group:
 C12(H12A,H12B,H12C), C15(H15A,H15B,H15C), C11(H11A,H11B,H11C), C14(H14A,H14B,
 H14C), C23(H23A,H23B,H23C), C26(H26A,H26B,H26C), C24(H24A,H24B,H24C), C27(H27A,
 H27B,H27C)
;
_smtbx_masks_void_probe_radius 1.2
_smtbx_masks_void_truncation_radius 1.2
_olex2_exptl_crystal_mounting_method 'mounted on a LithoLoop'
_olex2_submission_special_instructions 'No special instructions were received'
_oxdiff_exptl_absorpt_empirical_details
;
Empirical correction (ABSPACK) includes:
- Absorption correction using spherical harmonics
- Frame scaling
- B-factor correction
;

loop_
_space_group_symop_operation_xyz
'x, y, z'
'-x+1/2, y+1/2, -z+1/2'
'-x, -y, -z'
'x-1/2, -y-1/2, z-1/2'

loop_
_atom_site_label
_atom_site_type_symbol
_atom_site_fract_x
_atom_site_fract_y
_atom_site_fract_z
_atom_site_U_iso_or_equiv
_atom_site_adp_type
_atom_site_occupancy
_atom_site_site_symmetry_order
_atom_site_calc_flag
_atom_site_refinement_flags_posn
_atom_site_refinement_flags_adp
_atom_site_refinement_flags_occupancy
_atom_site_disorder_assembly
_atom_site_disorder_group
I1 I 0.66425(6) 0.66100(3) 0.33549(3) 0.03700(16) Uani 1 1 d . . . . .
Cl1 Cl 0.4175(2) 0.60920(12) 0.28768(12) 0.0455(5) Uani 1 1 d . . . . .
S1 S 0.89534(19) 0.70648(9) 0.37766(11) 0.0305(4) Uani 1 1 d . . . . .
N1 N 0.9147(6) 0.7176(3) 0.5521(3) 0.0224(12) Uani 1 1 d . . . . .
N2 N 0.8763(5) 0.8186(3) 0.4860(3) 0.0217(12) Uani 1 1 d . . . . .
C20 C 0.7431(9) 0.9482(4) 0.3147(5) 0.0376(19) Uani 1 1 d . . . . .
H20 H 0.662269 0.964767 0.283323 0.045 Uiso 1 1 calc R U . . .
C13 C 0.7149(8) 0.6180(4) 0.5816(5) 0.0343(17) Uani 1 1 d . . . . .
H13 H 0.699097 0.663733 0.548821 0.041 Uiso 1 1 calc R U . . .
C17 C 0.9843(7) 0.9000(4) 0.4046(4) 0.0270(15) Uani 1 1 d . . . . .
C19 C 0.8536(10) 0.9756(4) 0.2984(5) 0.044(2) Uani 1 1 d . . . . .
H19 H 0.848450 1.011945 0.256610 0.053 Uiso 1 1 calc R U . . .
C12 C 1.2530(10) 0.6495(5) 0.4959(7) 0.054(3) Uani 1 1 d . . . . .
H12A H 1.304415 0.607254 0.517325 0.081 Uiso 1 1 calc R U . . .
H12B H 1.310261 0.687442 0.483673 0.081 Uiso 1 1 calc R U . . .
H12C H 1.190799 0.637057 0.443744 0.081 Uiso 1 1 calc R U . . .
C10 C 1.1813(7) 0.6754(4) 0.5625(5) 0.0297(16) Uani 1 1 d . . . . .
H10 H 1.137732 0.721395 0.541970 0.036 Uiso 1 1 calc R U . . .
C16 C 0.8676(7) 0.8730(3) 0.4197(4) 0.0240(15) Uani 1 1 d . . . . .
C15 C 0.6927(9) 0.6320(6) 0.6718(6) 0.050(2) Uani 1 1 d . . . . .
H15A H 0.725935 0.591515 0.708722 0.075 Uiso 1 1 calc R U . . .
H15B H 0.600096 0.637525 0.669638 0.075 Uiso 1 1 calc R U . . .
H15C H 0.738087 0.675695 0.694555 0.075 Uiso 1 1 calc R U . . .
C4 C 0.9484(7) 0.6427(3) 0.5710(4) 0.0226(14) Uani 1 1 d . . . . .
C11 C 1.2737(12) 0.6900(7) 0.6462(7) 0.082(4) Uani 1 1 d . . . . .
H11A H 1.226498 0.711495 0.686193 0.122 Uiso 1 1 calc R U . . .
H11B H 1.341291 0.722863 0.636705 0.122 Uiso 1 1 calc R U . . .
H11C H 1.313148 0.644987 0.669807 0.122 Uiso 1 1 calc R U . . .
C2 C 0.8890(7) 0.8325(4) 0.5715(4) 0.0248(14) Uani 1 1 d . . . . .
H2 H 0.882434 0.877866 0.596703 0.030 Uiso 1 1 calc R U . . .
C22 C 0.6212(7) 0.8668(4) 0.3968(5) 0.0325(17) Uani 1 1 d . . . . .
H22 H 0.640543 0.821080 0.429154 0.039 Uiso 1 1 calc R U . . .
C1 C 0.8932(6) 0.7478(4) 0.4734(4) 0.0212(13) Uani 1 1 d . . . . .
C7 C 1.0180(8) 0.5043(4) 0.6118(4) 0.0308(17) Uani 1 1 d . . . . .
H7 H 1.042503 0.456228 0.625757 0.037 Uiso 1 1 calc R U . . .
C21 C 0.7462(7) 0.8954(4) 0.3776(4) 0.0267(15) Uani 1 1 d . . . . .
C18 C 0.9748(9) 0.9520(4) 0.3411(5) 0.0359(18) Uani 1 1 d . . . . .
H18 H 1.050766 0.971270 0.327138 0.043 Uiso 1 1 calc R U . . .
C6 C 0.8918(8) 0.5247(4) 0.6075(4) 0.0277(15) Uani 1 1 d . . . . .
H6 H 0.830773 0.491011 0.619349 0.033 Uiso 1 1 calc R U . . .
C14 C 0.6168(8) 0.5634(5) 0.5381(6) 0.045(2) Uani 1 1 d . . . . .
H14A H 0.637073 0.549542 0.483562 0.068 Uiso 1 1 calc R U . . .
H14B H 0.530119 0.584339 0.528166 0.068 Uiso 1 1 calc R U . . .
H14C H 0.619997 0.521150 0.574492 0.068 Uiso 1 1 calc R U . . .
C5 C 0.8532(7) 0.5957(3) 0.5853(4) 0.0239(14) Uani 1 1 d . . . . .
C23 C 0.5210(8) 0.8516(5) 0.3155(6) 0.042(2) Uani 1 1 d . . . . .
H23A H 0.482242 0.896709 0.291714 0.064 Uiso 1 1 calc R U . . .
H23B H 0.453587 0.820383 0.328743 0.064 Uiso 1 1 calc R U . . .
H23C H 0.562886 0.828076 0.274012 0.064 Uiso 1 1 calc R U . . .
C9 C 1.0775(7) 0.6226(4) 0.5748(4) 0.0274(15) Uani 1 1 d . . . . .
C26 C 1.1964(10) 0.9395(6) 0.4932(8) 0.067(3) Uani 1 1 d . . . . .
H26A H 1.274620 0.921687 0.531280 0.101 Uiso 1 1 calc R U . . .
H26B H 1.146852 0.968663 0.525739 0.101 Uiso 1 1 calc R U . . .
H26C H 1.220399 0.968723 0.448316 0.101 Uiso 1 1 calc R U . . .
C3 C 0.9126(7) 0.7694(4) 0.6127(4) 0.0255(14) Uani 1 1 d . . . . .
H3 H 0.925368 0.762114 0.672394 0.031 Uiso 1 1 calc R U . . .
C24 C 0.5677(10) 0.9199(7) 0.4522(8) 0.067(3) Uani 1 1 d . . . . .
H24A H 0.634949 0.932018 0.502065 0.100 Uiso 1 1 calc R U . . .
H24B H 0.493831 0.898630 0.470926 0.100 Uiso 1 1 calc R U . . .
H24C H 0.539955 0.963381 0.419411 0.100 Uiso 1 1 calc R U . . .
C8 C 1.1091(8) 0.5517(4) 0.5966(4) 0.0322(17) Uani 1 1 d . . . . .
H8 H 1.195518 0.535979 0.600953 0.039 Uiso 1 1 calc R U . . .
C25 C 1.1138(8) 0.8762(4) 0.4530(5) 0.0314(16) Uani 1 1 d . . . . .
H25 H 1.099597 0.844399 0.500140 0.038 Uiso 1 1 calc R U . . .
C27 C 1.1880(9) 0.8339(5) 0.3988(6) 0.044(2) Uani 1 1 d . . . . .
H27A H 1.134413 0.794374 0.371302 0.066 Uiso 1 1 calc R U . . .
H27B H 1.267026 0.814826 0.434849 0.066 Uiso 1 1 calc R U . . .
H27C H 1.210639 0.865191 0.355245 0.066 Uiso 1 1 calc R U . . .

loop_
_atom_site_aniso_label
_atom_site_aniso_U_11
_atom_site_aniso_U_22
_atom_site_aniso_U_33
_atom_site_aniso_U_23
_atom_site_aniso_U_13
_atom_site_aniso_U_12
I1 0.0544(3) 0.0261(2) 0.0278(2) -0.0029(2) 0.00231(19) 0.0015(2)
Cl1 0.0577(13) 0.0443(11) 0.0295(8) -0.0001(8) -0.0025(8) -0.0077(10)
S1 0.0395(11) 0.0236(8) 0.0269(8) -0.0032(7) 0.0036(7) 0.0022(7)
N1 0.022(3) 0.020(3) 0.024(3) 0.000(2) 0.003(2) 0.001(2)
N2 0.020(3) 0.015(2) 0.028(3) 0.003(2) -0.001(2) 0.002(2)
C20 0.049(5) 0.033(4) 0.028(4) 0.007(3) 0.003(3) 0.011(4)
C13 0.029(4) 0.037(4) 0.035(4) 0.004(3) 0.002(3) -0.006(3)
C17 0.033(4) 0.023(3) 0.024(3) -0.002(3) 0.003(3) 0.000(3)
C19 0.077(7) 0.025(4) 0.029(4) 0.007(3) 0.007(4) -0.003(4)
C12 0.059(6) 0.038(5) 0.077(7) -0.007(5) 0.040(5) -0.004(4)
C10 0.019(4) 0.030(4) 0.039(4) 0.003(3) 0.005(3) 0.002(3)
C16 0.041(4) 0.015(3) 0.016(3) -0.003(2) 0.005(3) -0.002(3)
C15 0.038(5) 0.073(7) 0.039(4) 0.002(4) 0.009(4) 0.000(5)
C4 0.031(4) 0.018(3) 0.019(3) 0.002(2) 0.003(3) -0.001(3)
C11 0.077(8) 0.098(10) 0.062(7) -0.010(7) -0.002(6) -0.061(8)
C2 0.026(4) 0.022(3) 0.026(3) -0.004(3) 0.006(3) 0.001(3)
C22 0.028(4) 0.040(4) 0.027(3) -0.004(3) -0.001(3) 0.004(3)
C1 0.019(3) 0.023(3) 0.021(3) -0.003(3) 0.003(2) -0.002(3)
C7 0.045(5) 0.014(3) 0.029(3) 0.002(3) -0.003(3) 0.004(3)
C21 0.032(4) 0.022(3) 0.024(3) -0.006(3) 0.000(3) 0.002(3)
C18 0.045(5) 0.032(4) 0.030(4) 0.002(3) 0.008(3) -0.010(4)
C6 0.039(4) 0.019(3) 0.023(3) 0.006(3) 0.002(3) -0.005(3)
C14 0.034(5) 0.040(5) 0.054(5) 0.011(4) -0.007(4) -0.019(4)
C5 0.031(4) 0.016(3) 0.022(3) 0.001(2) 0.000(3) -0.007(3)
C23 0.027(4) 0.040(5) 0.053(5) -0.008(4) -0.006(4) -0.001(3)
C9 0.032(4) 0.018(3) 0.029(3) -0.001(3) 0.000(3) -0.002(3)
C26 0.038(6) 0.051(6) 0.102(9) -0.045(6) -0.009(5) -0.003(5)
C3 0.026(4) 0.024(3) 0.025(3) -0.003(3) 0.002(3) 0.001(3)
C24 0.047(6) 0.081(8) 0.080(7) -0.044(7) 0.027(5) -0.013(6)
C8 0.037(4) 0.026(4) 0.029(3) -0.006(3) -0.005(3) 0.007(3)
C25 0.033(4) 0.032(4) 0.032(4) -0.001(3) 0.012(3) -0.005(3)
C27 0.046(5) 0.041(5) 0.047(4) -0.009(4) 0.015(4) 0.006(4)

loop_
_atom_type_symbol
_atom_type_description
_atom_type_scat_dispersion_real
_atom_type_scat_dispersion_imag
_atom_type_scat_source
C C 0.0181 0.0091 'International Tables Vol C Tables 4.2.6.8 and 6.1.1.4'
Cl Cl 0.3639 0.7018 'International Tables Vol C Tables 4.2.6.8 and 6.1.1.4'
H H 0.0000 0.0000 'International Tables Vol C Tables 4.2.6.8 and 6.1.1.4'
I I -0.3257 6.8362 'International Tables Vol C Tables 4.2.6.8 and 6.1.1.4'
N N 0.0311 0.0180 'International Tables Vol C Tables 4.2.6.8 and 6.1.1.4'
S S 0.3331 0.5567 'International Tables Vol C Tables 4.2.6.8 and 6.1.1.4'

loop_
_exptl_crystal_face_index_h
_exptl_crystal_face_index_k
_exptl_crystal_face_index_l
_exptl_crystal_face_perp_dist
7 1 -3 0.0311
-2 -4 10 0.0235
-6 4 1 0.0177
1 4 -10 0.0259
6 -2 -5 0.0361
-2 -10 -4 0.0443
0 -3 -10 0.0295
-7 -1 3 0.0171
0 10 5 0.0290

loop_
_geom_angle_atom_site_label_1
_geom_angle_atom_site_label_2
_geom_angle_atom_site_label_3
_geom_angle
_geom_angle_site_symmetry_1
_geom_angle_site_symmetry_3
_geom_angle_publ_flag
S1 I1 Cl1 178.50(7) . . ?
C1 S1 I1 101.3(2) . . ?
C1 N1 C4 125.2(5) . . ?
C1 N1 C3 110.0(5) . . ?
C3 N1 C4 124.5(5) . . ?
C2 N2 C16 125.1(5) . . ?
C1 N2 C16 124.0(6) . . ?
C1 N2 C2 110.1(5) . . ?
C19 C20 H20 119.5 . . ?
C19 C20 C21 120.9(8) . . ?
C21 C20 H20 119.5 . . ?
C15 C13 H13 108.1 . . ?
C14 C13 H13 108.1 . . ?
C14 C13 C15 108.9(7) . . ?
C5 C13 H13 108.1 . . ?
C5 C13 C15 110.3(6) . . ?
C5 C13 C14 113.3(7) . . ?
C16 C17 C25 123.2(6) . . ?
C18 C17 C16 116.5(7) . . ?
C18 C17 C25 120.2(7) . . ?
C20 C19 H19 119.0 . . ?
C20 C19 C18 122.0(7) . . ?
C18 C19 H19 119.0 . . ?
H12A C12 H12B 109.5 . . ?
H12A C12 H12C 109.5 . . ?
H12B C12 H12C 109.5 . . ?
C10 C12 H12A 109.5 . . ?
C10 C12 H12B 109.5 . . ?
C10 C12 H12C 109.5 . . ?
C12 C10 H10 107.8 . . ?
C12 C10 C9 111.5(7) . . ?
C11 C10 C12 111.0(9) . . ?
C11 C10 H10 107.8 . . ?
C11 C10 C9 110.7(7) . . ?
C9 C10 H10 107.8 . . ?
C17 C16 N2 117.0(6) . . ?
C21 C16 N2 118.4(6) . . ?
C21 C16 C17 124.6(6) . . ?
C13 C15 H15A 109.5 . . ?
C13 C15 H15B 109.5 . . ?
C13 C15 H15C 109.5 . . ?
H15A C15 H15B 109.5 . . ?
H15A C15 H15C 109.5 . . ?
H15B C15 H15C 109.5 . . ?
C5 C4 N1 119.0(6) . . ?
C5 C4 C9 123.8(6) . . ?
C9 C4 N1 117.2(6) . . ?
C10 C11 H11A 109.5 . . ?
C10 C11 H11B 109.5 . . ?
C10 C11 H11C 109.5 . . ?
H11A C11 H11B 109.5 . . ?
H11A C11 H11C 109.5 . . ?
H11B C11 H11C 109.5 . . ?
N2 C2 H2 126.4 . . ?
C3 C2 N2 107.2(6) . . ?
C3 C2 H2 126.4 . . ?
C21 C22 H22 108.4 . . ?
C21 C22 C23 111.8(7) . . ?
C21 C22 C24 109.7(7) . . ?
C23 C22 H22 108.4 . . ?
C24 C22 H22 108.4 . . ?
C24 C22 C23 110.2(7) . . ?
N1 C1 S1 127.8(5) . . ?
N2 C1 S1 126.6(5) . . ?
N2 C1 N1 105.5(5) . . ?
C6 C7 H7 119.2 . . ?
C8 C7 H7 119.2 . . ?
C8 C7 C6 121.6(6) . . ?
C20 C21 C22 120.2(7) . . ?
C16 C21 C20 116.2(7) . . ?
C16 C21 C22 123.6(6) . . ?
C17 C18 H18 120.1 . . ?
C19 C18 C17 119.8(8) . . ?
C19 C18 H18 120.1 . . ?
C7 C6 H6 120.0 . . ?
C7 C6 C5 119.9(7) . . ?
C5 C6 H6 120.0 . . ?
C13 C14 H14A 109.5 . . ?
C13 C14 H14B 109.5 . . ?
C13 C14 H14C 109.5 . . ?
H14A C14 H14B 109.5 . . ?
H14A C14 H14C 109.5 . . ?
H14B C14 H14C 109.5 . . ?
C4 C5 C13 123.3(6) . . ?
C4 C5 C6 116.9(7) . . ?
C6 C5 C13 119.7(6) . . ?
C22 C23 H23A 109.5 . . ?
C22 C23 H23B 109.5 . . ?
C22 C23 H23C 109.5 . . ?
H23A C23 H23B 109.5 . . ?
H23A C23 H23C 109.5 . . ?
H23B C23 H23C 109.5 . . ?
C4 C9 C10 123.0(6) . . ?
C8 C9 C10 120.5(7) . . ?
C8 C9 C4 116.4(7) . . ?
H26A C26 H26B 109.5 . . ?
H26A C26 H26C 109.5 . . ?
H26B C26 H26C 109.5 . . ?
C25 C26 H26A 109.5 . . ?
C25 C26 H26B 109.5 . . ?
C25 C26 H26C 109.5 . . ?
N1 C3 H3 126.4 . . ?
C2 C3 N1 107.2(6) . . ?
C2 C3 H3 126.4 . . ?
C22 C24 H24A 109.5 . . ?
C22 C24 H24B 109.5 . . ?
C22 C24 H24C 109.5 . . ?
H24A C24 H24B 109.5 . . ?
H24A C24 H24C 109.5 . . ?
H24B C24 H24C 109.5 . . ?
C7 C8 C9 121.3(7) . . ?
C7 C8 H8 119.3 . . ?
C9 C8 H8 119.3 . . ?
C17 C25 C26 111.7(7) . . ?
C17 C25 H25 107.7 . . ?
C17 C25 C27 112.8(7) . . ?
C26 C25 H25 107.7 . . ?
C27 C25 C26 109.1(7) . . ?
C27 C25 H25 107.7 . . ?
C25 C27 H27A 109.5 . . ?
C25 C27 H27B 109.5 . . ?
C25 C27 H27C 109.5 . . ?
H27A C27 H27B 109.5 . . ?
H27A C27 H27C 109.5 . . ?
H27B C27 H27C 109.5 . . ?

loop_
_geom_bond_atom_site_label_1
_geom_bond_atom_site_label_2
_geom_bond_distance
_geom_bond_site_symmetry_2
_geom_bond_publ_flag
I1 Cl1 2.742(2) . ?
I1 S1 2.545(2) . ?
S1 C1 1.726(6) . ?
N1 C4 1.463(8) . ?
N1 C1 1.359(8) . ?
N1 C3 1.378(9) . ?
N2 C16 1.462(8) . ?
N2 C2 1.376(8) . ?
N2 C1 1.359(8) . ?
C20 H20 0.9500 . ?
C20 C19 1.353(13) . ?
C20 C21 1.409(10) . ?
C13 H13 1.0000 . ?
C13 C15 1.539(11) . ?
C13 C14 1.519(11) . ?
C13 C5 1.512(11) . ?
C17 C16 1.402(11) . ?
C17 C18 1.398(10) . ?
C17 C25 1.496(11) . ?
C19 H19 0.9500 . ?
C19 C18 1.394(13) . ?
C12 H12A 0.9800 . ?
C12 H12B 0.9800 . ?
C12 H12C 0.9800 . ?
C12 C10 1.516(11) . ?
C10 H10 1.0000 . ?
C10 C11 1.512(12) . ?
C10 C9 1.520(10) . ?
C16 C21 1.387(10) . ?
C15 H15A 0.9800 . ?
C15 H15B 0.9800 . ?
C15 H15C 0.9800 . ?
C4 C5 1.392(10) . ?
C4 C9 1.407(11) . ?
C11 H11A 0.9800 . ?
C11 H11B 0.9800 . ?
C11 H11C 0.9800 . ?
C2 H2 0.9500 . ?
C2 C3 1.351(10) . ?
C22 H22 1.0000 . ?
C22 C21 1.517(11) . ?
C22 C23 1.527(10) . ?
C22 C24 1.521(12) . ?
C7 H7 0.9500 . ?
C7 C6 1.378(11) . ?
C7 C8 1.370(11) . ?
C18 H18 0.9500 . ?
C6 H6 0.9500 . ?
C6 C5 1.415(9) . ?
C14 H14A 0.9800 . ?
C14 H14B 0.9800 . ?
C14 H14C 0.9800 . ?
C23 H23A 0.9800 . ?
C23 H23B 0.9800 . ?
C23 H23C 0.9800 . ?
C9 C8 1.395(10) . ?
C26 H26A 0.9800 . ?
C26 H26B 0.9800 . ?
C26 H26C 0.9800 . ?
C26 C25 1.532(11) . ?
C3 H3 0.9500 . ?
C24 H24A 0.9800 . ?
C24 H24B 0.9800 . ?
C24 H24C 0.9800 . ?
C8 H8 0.9500 . ?
C25 H25 1.0000 . ?
C25 C27 1.512(11) . ?
C27 H27A 0.9800 . ?
C27 H27B 0.9800 . ?
C27 H27C 0.9800 . ?

loop_
_geom_torsion_atom_site_label_1
_geom_torsion_atom_site_label_2
_geom_torsion_atom_site_label_3
_geom_torsion_atom_site_label_4
_geom_torsion
_geom_torsion_site_symmetry_1
_geom_torsion_site_symmetry_2
_geom_torsion_site_symmetry_3
_geom_torsion_site_symmetry_4
_geom_torsion_publ_flag
I1 S1 C1 N1 86.5(6) . . . . ?
I1 S1 C1 N2 -97.3(6) . . . . ?
N1 C4 C5 C13 0.6(9) . . . . ?
N1 C4 C5 C6 -177.0(6) . . . . ?
N1 C4 C9 C10 1.6(9) . . . . ?
N1 C4 C9 C8 177.3(6) . . . . ?
N2 C16 C21 C20 179.5(6) . . . . ?
N2 C16 C21 C22 0.2(10) . . . . ?
N2 C2 C3 N1 0.3(8) . . . . ?
C20 C19 C18 C17 -1.9(13) . . . . ?
C17 C16 C21 C20 1.2(10) . . . . ?
C17 C16 C21 C22 -178.1(6) . . . . ?
C19 C20 C21 C16 -1.1(11) . . . . ?
C19 C20 C21 C22 178.2(7) . . . . ?
C12 C10 C9 C4 -128.0(8) . . . . ?
C12 C10 C9 C8 56.5(10) . . . . ?
C10 C9 C8 C7 176.8(6) . . . . ?
C16 N2 C2 C3 -171.2(6) . . . . ?
C16 N2 C1 S1 -5.4(10) . . . . ?
C16 N2 C1 N1 171.5(6) . . . . ?
C16 C17 C18 C19 1.8(11) . . . . ?
C16 C17 C25 C26 -125.3(8) . . . . ?
C16 C17 C25 C27 111.3(8) . . . . ?
C15 C13 C5 C4 -98.6(8) . . . . ?
C15 C13 C5 C6 78.9(9) . . . . ?
C4 N1 C1 S1 2.0(10) . . . . ?
C4 N1 C1 N2 -174.8(6) . . . . ?
C4 N1 C3 C2 174.4(6) . . . . ?
C4 C9 C8 C7 1.1(10) . . . . ?
C11 C10 C9 C4 107.8(10) . . . . ?
C11 C10 C9 C8 -67.6(10) . . . . ?
C2 N2 C16 C17 85.1(8) . . . . ?
C2 N2 C16 C21 -93.4(8) . . . . ?
C2 N2 C1 S1 -176.0(5) . . . . ?
C2 N2 C1 N1 0.9(7) . . . . ?
C1 N1 C4 C5 -102.2(8) . . . . ?
C1 N1 C4 C9 78.8(8) . . . . ?
C1 N1 C3 C2 0.3(8) . . . . ?
C1 N2 C16 C17 -84.1(8) . . . . ?
C1 N2 C16 C21 97.4(8) . . . . ?
C1 N2 C2 C3 -0.7(8) . . . . ?
C7 C6 C5 C13 -179.3(6) . . . . ?
C7 C6 C5 C4 -1.6(10) . . . . ?
C21 C20 C19 C18 1.5(13) . . . . ?
C18 C17 C16 N2 -179.9(6) . . . . ?
C18 C17 C16 C21 -1.6(10) . . . . ?
C18 C17 C25 C26 54.3(10) . . . . ?
C18 C17 C25 C27 -69.1(9) . . . . ?
C6 C7 C8 C9 -0.9(11) . . . . ?
C14 C13 C5 C4 139.0(7) . . . . ?
C14 C13 C5 C6 -43.4(9) . . . . ?
C5 C4 C9 C10 -177.4(6) . . . . ?
C5 C4 C9 C8 -1.7(10) . . . . ?
C23 C22 C21 C20 44.0(10) . . . . ?
C23 C22 C21 C16 -136.7(7) . . . . ?
C9 C4 C5 C13 179.6(6) . . . . ?
C9 C4 C5 C6 2.0(10) . . . . ?
C3 N1 C4 C5 84.6(8) . . . . ?
C3 N1 C4 C9 -94.5(8) . . . . ?
C3 N1 C1 S1 176.1(5) . . . . ?
C3 N1 C1 N2 -0.7(7) . . . . ?
C24 C22 C21 C20 -78.5(9) . . . . ?
C24 C22 C21 C16 100.8(9) . . . . ?
C8 C7 C6 C5 1.1(10) . . . . ?
C25 C17 C16 N2 -0.2(10) . . . . ?
C25 C17 C16 C21 178.1(6) . . . . ?
C25 C17 C18 C19 -177.9(7) . . . . ?

loop_
_smtbx_masks_void_nr
_smtbx_masks_void_average_x
_smtbx_masks_void_average_y
_smtbx_masks_void_average_z
_smtbx_masks_void_volume
_smtbx_masks_void_count_electrons
_smtbx_masks_void_content
1 -0.038 0.357 -0.166 143.3 57.0 '1 CHCl3'
2 0.038 0.643 0.166 143.3 56.3 '1 CHCl3'
3 0.538 0.857 0.666 143.3 56.6 '1 CHCl3'
4 0.462 0.143 0.334 143.3 56.7 '1 CHCl3'
